data_7005942
loop_
_publ_author_name
'Bratsos, Ioannis'
'Birarda, Giovanni'
'Jedner, Stephanie'
'Zangrando, Ennio'
'Alessio, Enzo'

_publ_section_title
;
 Half-sandwich RuII-[9]aneS3 complexes with dicarboxylate ligands:
 synthesis, characterization and chemical behavior.
;
_journal_issue 36
_journal_name_full 'Dalton transactions (Cambridge, England : 2003)'
_journal_page_first 4048
_journal_page_last 4058
_journal_paper_doi 10.1039/b707011j
_journal_year 2007
_chemical_formula_moiety 'C11 H20 O5 Ru S4, H2 O'
_chemical_formula_sum 'C11 H22 O6 Ru S4'
_chemical_formula_weight 479.60
_chemical_name_systematic
;
dimethylsulfoxide,S-malonate,O,O'-(1,4,7-tritiacyclononane,S,S',S'')-
-ruthenium(II) hydrated
;
_space_group_IT_number 14
_symmetry_cell_setting monoclinic
_symmetry_space_group_name_Hall '-P 2ybc'
_symmetry_space_group_name_H-M 'P 1 21/c 1'
_atom_sites_solution_hydrogens geom
_atom_sites_solution_primary direct
_atom_sites_solution_secondary difmap
_audit_creation_method SHELXL-97
_cell_angle_alpha 90.00
_cell_angle_beta 104.80(2)
_cell_angle_gamma 90.00
_cell_formula_units_Z 4
_cell_length_a 9.160(3)
_cell_length_b 8.100(3)
_cell_length_c 23.357(5)
_cell_measurement_temperature 293(2)
_cell_volume 1675.5(9)
_computing_cell_refinement 'Denzo (Otwinowski & Minor 1997)'
_computing_data_collection 'Nonius Xpress'
_computing_data_reduction 'Denzo and Scalepack (Otwinowski & Minor 1997)'
_computing_molecular_graphics 'Ortep3/windows (Farrugia,1997)'
_computing_publication_material 'Wingx 1.70.00 (Farrugia, 1999)'
_computing_structure_refinement 'SHELX97 (Sheldrick, 1998)'
_computing_structure_solution 'SHELX97 (Sheldrick, 1998)'
_diffrn_ambient_temperature 293(2)
_diffrn_measured_fraction_theta_full 0.912
_diffrn_measured_fraction_theta_max 0.912
_diffrn_measurement_device_type 'image plate dip1030'
_diffrn_measurement_method 'laser scanner'
_diffrn_radiation_monochromator graphite
_diffrn_radiation_source 'fine-focus sealed tube'
_diffrn_radiation_type MoK\a
_diffrn_radiation_wavelength 0.71073
_diffrn_reflns_av_R_equivalents 0.0476
_diffrn_reflns_av_sigmaI/netI 0.0507
_diffrn_reflns_limit_h_max 12
_diffrn_reflns_limit_h_min -12
_diffrn_reflns_limit_k_max 10
_diffrn_reflns_limit_k_min -10
_diffrn_reflns_limit_l_max 31
_diffrn_reflns_limit_l_min -32
_diffrn_reflns_number 18668
_diffrn_reflns_theta_full 29.61
_diffrn_reflns_theta_max 29.61
_diffrn_reflns_theta_min 1.80
_exptl_absorpt_coefficient_mu 1.457
_exptl_absorpt_correction_T_max 0.8338
_exptl_absorpt_correction_T_min 0.5771
_exptl_absorpt_correction_type refdelf
_exptl_absorpt_process_details
;
Parkin S,Moezzi B & Hope H, (1995) J. Appl. Cryst. 28, 53-56
Cubic fit to sin(theta)/lambda - 24 parameters
;
_exptl_crystal_colour yellow
_exptl_crystal_density_diffrn 1.901
_exptl_crystal_density_method 'not measured'
_exptl_crystal_F_000 976
_refine_diff_density_max 0.582
_refine_diff_density_min -0.498
_refine_diff_density_rms 0.098
_refine_ls_extinction_method none
_refine_ls_goodness_of_fit_ref 0.924
_refine_ls_hydrogen_treatment mixed
_refine_ls_matrix_type full
_refine_ls_number_parameters 205
_refine_ls_number_reflns 4298
_refine_ls_number_restraints 2
_refine_ls_restrained_S_all 0.925
_refine_ls_R_factor_all 0.0467
_refine_ls_R_factor_gt 0.0330
_refine_ls_shift/su_max 0.001
_refine_ls_shift/su_mean 0.000
_refine_ls_structure_factor_coef Fsqd
_refine_ls_weighting_details 'calc w=1/[\s^2^(Fo^2^)+(0.0376P)^2^] where P=(Fo^2^+2Fc^2^)/3'
_refine_ls_weighting_scheme calc
_refine_ls_wR_factor_gt 0.0764
_refine_ls_wR_factor_ref 0.0799
_reflns_number_gt 3249
_reflns_number_total 4298
_reflns_threshold_expression >2sigma(I)
_cod_data_source_file b707011j.txt
_cod_data_source_block 2
_cod_original_sg_symbol_H-M 'P 21/c'
_cod_database_code 7005942

loop_
_symmetry_equiv_pos_as_xyz
'x, y, z'
'-x, y+1/2, -z+1/2'
'-x, -y, -z'
'x, -y-1/2, z-1/2'

loop_
_atom_site_label
_atom_site_type_symbol
_atom_site_fract_x
_atom_site_fract_y
_atom_site_fract_z
_atom_site_U_iso_or_equiv
_atom_site_adp_type
_atom_site_occupancy
_atom_site_symmetry_multiplicity
_atom_site_calc_flag
_atom_site_refinement_flags
_atom_site_disorder_assembly
_atom_site_disorder_group
Ru Ru 0.09343(3) 0.13387(2) 0.377308(10) 0.02964(7) Uani 1 1 d . . .
S1 S -0.07506(9) 0.26454(9) 0.30113(3) 0.03670(17) Uani 1 1 d . . .
S2 S -0.07638(9) 0.15948(9) 0.43312(3) 0.03767(17) Uani 1 1 d . . .
S3 S -0.02509(9) -0.11588(8) 0.34024(3) 0.03473(16) Uani 1 1 d . . .
S4 S 0.20617(9) 0.37811(8) 0.41157(3) 0.03461(16) Uani 1 1 d . . .
O1 O 0.2412(3) 0.0139(2) 0.44892(9) 0.0395(5) Uani 1 1 d . . .
O2 O 0.2550(2) 0.1012(2) 0.32762(9) 0.0372(5) Uani 1 1 d . . .
O3 O 0.4566(3) -0.0108(3) 0.30966(11) 0.0489(6) Uani 1 1 d . . .
O4 O 0.1190(3) 0.5299(3) 0.39062(11) 0.0496(6) Uani 1 1 d . . .
O5 O 0.3991(3) -0.1855(3) 0.48815(11) 0.0555(7) Uani 1 1 d . . .
C1 C -0.2429(4) 0.3074(4) 0.32898(16) 0.0472(8) Uani 1 1 d . . .
H1A H -0.2900 0.4089 0.3114 0.057 Uiso 1 1 calc R . .
H1B H -0.3155 0.2187 0.3170 0.057 Uiso 1 1 calc R . .
C2 C -0.2019(4) 0.3231(4) 0.39562(16) 0.0480(8) Uani 1 1 d . . .
H2A H -0.2937 0.3211 0.4091 0.058 Uiso 1 1 calc R . .
H2B H -0.1534 0.4290 0.4066 0.058 Uiso 1 1 calc R . .
C3 C -0.2008(4) -0.0216(4) 0.41625(15) 0.0430(7) Uani 1 1 d . . .
H3A H -0.2339 -0.0519 0.4511 0.052 Uiso 1 1 calc R . .
H3B H -0.2895 0.0060 0.3850 0.052 Uiso 1 1 calc R . .
C4 C -0.1212(4) -0.1660(4) 0.39709(14) 0.0423(7) Uani 1 1 d . . .
H4A H -0.1946 -0.2523 0.3823 0.051 Uiso 1 1 calc R . .
H4B H -0.0479 -0.2093 0.4314 0.051 Uiso 1 1 calc R . .
C5 C -0.1825(4) -0.0571(4) 0.27816(13) 0.0382(7) Uani 1 1 d . . .
H5A H -0.2032 -0.1459 0.2493 0.046 Uiso 1 1 calc R . .
H5B H -0.2721 -0.0400 0.2923 0.046 Uiso 1 1 calc R . .
C6 C -0.1472(4) 0.0982(4) 0.24904(13) 0.0404(7) Uani 1 1 d . . .
H6A H -0.2382 0.1358 0.2209 0.048 Uiso 1 1 calc R . .
H6B H -0.0731 0.0731 0.2272 0.048 Uiso 1 1 calc R . .
C7 C 0.2617(5) 0.3898(4) 0.49010(15) 0.0510(9) Uani 1 1 d . . .
H7A H 0.1743 0.3800 0.5054 0.077 Uiso 1 1 calc R . .
H7B H 0.3101 0.4940 0.5019 0.077 Uiso 1 1 calc R . .
H7C H 0.3309 0.3018 0.5054 0.077 Uiso 1 1 calc R . .
C8 C 0.3879(4) 0.4004(4) 0.39863(17) 0.0481(8) Uani 1 1 d . . .
H8A H 0.3793 0.3970 0.3568 0.072 Uiso 1 1 calc R . .
H8B H 0.4519 0.3120 0.4177 0.072 Uiso 1 1 calc R . .
H8C H 0.4307 0.5041 0.4143 0.072 Uiso 1 1 calc R . .
C9 C 0.3364(4) -0.0988(4) 0.44563(14) 0.0376(7) Uani 1 1 d . . .
C10 C 0.3684(4) -0.1361(4) 0.38602(15) 0.0440(8) Uani 1 1 d . . .
H10A H 0.2994 -0.2234 0.3679 0.053 Uiso 1 1 calc R . .
H10B H 0.4692 -0.1827 0.3945 0.053 Uiso 1 1 calc R . .
C11 C 0.3603(4) -0.0048(3) 0.33848(14) 0.0358(6) Uani 1 1 d . . .
O1W O 0.4501(4) 0.1509(3) 0.20069(14) 0.0637(8) Uani 1 1 d D . .
H1W H 0.477(6) 0.247(3) 0.201(2) 0.096 Uiso 1 1 d D . .
H2W H 0.448(6) 0.116(5) 0.2344(12) 0.096 Uiso 1 1 d D . .

loop_
_atom_site_aniso_label
_atom_site_aniso_U_11
_atom_site_aniso_U_22
_atom_site_aniso_U_33
_atom_site_aniso_U_23
_atom_site_aniso_U_13
_atom_site_aniso_U_12
Ru 0.02853(13) 0.03187(12) 0.02853(12) 0.00122(8) 0.00731(8) 0.00166(8)
S1 0.0368(4) 0.0369(4) 0.0344(4) 0.0045(3) 0.0053(3) 0.0037(3)
S2 0.0337(4) 0.0475(4) 0.0335(4) -0.0054(3) 0.0116(3) -0.0020(3)
S3 0.0371(4) 0.0334(3) 0.0332(4) -0.0005(3) 0.0081(3) -0.0003(3)
S4 0.0331(4) 0.0335(4) 0.0352(4) 0.0011(3) 0.0051(3) -0.0006(3)
O1 0.0416(14) 0.0443(11) 0.0314(11) 0.0032(8) 0.0070(10) 0.0087(9)
O2 0.0345(13) 0.0427(11) 0.0372(11) 0.0035(8) 0.0144(9) 0.0065(9)
O3 0.0445(16) 0.0571(14) 0.0529(15) 0.0077(10) 0.0268(12) 0.0103(11)
O4 0.0450(15) 0.0343(11) 0.0616(16) 0.0016(9) -0.0010(12) 0.0053(9)
O5 0.0588(18) 0.0578(14) 0.0454(15) 0.0143(11) 0.0050(12) 0.0182(12)
C1 0.0313(19) 0.0513(18) 0.055(2) -0.0035(15) 0.0046(15) 0.0122(13)
C2 0.038(2) 0.0526(18) 0.055(2) -0.0115(15) 0.0150(16) 0.0076(14)
C3 0.042(2) 0.0523(18) 0.0376(17) 0.0006(13) 0.0154(14) -0.0091(14)
C4 0.044(2) 0.0455(17) 0.0370(17) 0.0066(12) 0.0103(14) -0.0087(13)
C5 0.0360(18) 0.0439(16) 0.0331(16) -0.0049(12) 0.0063(13) -0.0044(12)
C6 0.045(2) 0.0476(16) 0.0263(14) -0.0020(12) 0.0040(13) -0.0020(13)
C7 0.063(3) 0.0493(19) 0.0376(18) -0.0055(14) 0.0073(16) -0.0108(16)
C8 0.035(2) 0.0517(19) 0.056(2) 0.0059(15) 0.0085(16) -0.0070(14)
C9 0.0376(18) 0.0370(15) 0.0364(16) 0.0030(11) 0.0063(13) -0.0005(12)
C10 0.045(2) 0.0441(18) 0.0479(19) 0.0084(13) 0.0213(15) 0.0123(14)
C11 0.0340(18) 0.0362(15) 0.0386(16) -0.0046(11) 0.0121(13) -0.0001(11)
O1W 0.080(2) 0.0549(16) 0.0576(18) 0.0019(13) 0.0204(16) -0.0145(14)

loop_
_atom_type_symbol
_atom_type_description
_atom_type_scat_dispersion_real
_atom_type_scat_dispersion_imag
_atom_type_scat_source
C C 0.0033 0.0016 'International Tables Vol C Tables 4.2.6.8 and 6.1.1.4'
H H 0.0000 0.0000 'International Tables Vol C Tables 4.2.6.8 and 6.1.1.4'
O O 0.0106 0.0060 'International Tables Vol C Tables 4.2.6.8 and 6.1.1.4'
S S 0.1246 0.1234 'International Tables Vol C Tables 4.2.6.8 and 6.1.1.4'
Ru Ru -1.2594 0.8363 'International Tables Vol C Tables 4.2.6.8 and 6.1.1.4'

loop_
_geom_angle_atom_site_label_1
_geom_angle_atom_site_label_2
_geom_angle_atom_site_label_3
_geom_angle
_geom_angle_site_symmetry_1
_geom_angle_site_symmetry_3
_geom_angle_publ_flag
O1 Ru O2 88.87(9) . . ?
O1 Ru S2 88.96(7) . . ?
O2 Ru S2 177.58(6) . . ?
O1 Ru S4 88.85(6) . . ?
O2 Ru S4 89.06(6) . . ?
S2 Ru S4 91.97(3) . . ?
O1 Ru S1 177.76(6) . . ?
O2 Ru S1 93.35(6) . . ?
S2 Ru S1 88.82(4) . . ?
S4 Ru S1 91.52(4) . . ?
O1 Ru S3 92.18(6) . . ?
O2 Ru S3 90.70(6) . . ?
S2 Ru S3 88.31(3) . . ?
S4 Ru S3 178.93(3) . . ?
S1 Ru S3 87.45(4) . . ?
C6 S1 C1 100.44(16) . . ?
C6 S1 Ru 103.54(11) . . ?
C1 S1 Ru 105.58(12) . . ?
C2 S2 C3 101.33(17) . . ?
C2 S2 Ru 103.29(12) . . ?
C3 S2 Ru 106.33(11) . . ?
C4 S3 C5 101.93(16) . . ?
C4 S3 Ru 100.79(11) . . ?
C5 S3 Ru 105.32(10) . . ?
O4 S4 C8 108.02(16) . . ?
O4 S4 C7 106.57(16) . . ?
C8 S4 C7 97.85(19) . . ?
O4 S4 Ru 116.57(10) . . ?
C8 S4 Ru 112.87(12) . . ?
C7 S4 Ru 113.17(11) . . ?
C9 O1 Ru 126.36(19) . . ?
C11 O2 Ru 125.27(19) . . ?
C2 C1 S1 111.6(2) . . ?
C1 C2 S2 113.2(2) . . ?
C4 C3 S2 111.3(2) . . ?
C3 C4 S3 113.9(2) . . ?
C6 C5 S3 111.1(2) . . ?
C5 C6 S1 113.6(2) . . ?
O5 C9 O1 122.9(3) . . ?
O5 C9 C10 117.7(3) . . ?
O1 C9 C10 119.3(3) . . ?
C9 C10 C11 122.8(2) . . ?
O3 C11 O2 121.9(3) . . ?
O3 C11 C10 117.3(3) . . ?
O2 C11 C10 120.7(3) . . ?

loop_
_geom_bond_atom_site_label_1
_geom_bond_atom_site_label_2
_geom_bond_distance
_geom_bond_site_symmetry_2
_geom_bond_publ_flag
Ru O1 2.102(2) . ?
Ru O2 2.118(2) . ?
Ru S2 2.2798(10) . ?
Ru S4 2.2800(10) . ?
Ru S1 2.2946(9) . ?
Ru S3 2.3539(10) . ?
S1 C6 1.823(3) . ?
S1 C1 1.849(4) . ?
S2 C2 1.825(4) . ?
S2 C3 1.838(3) . ?
S3 C4 1.817(3) . ?
S3 C5 1.827(3) . ?
S4 O4 1.480(2) . ?
S4 C8 1.775(4) . ?
S4 C7 1.776(3) . ?
O1 C9 1.278(4) . ?
O2 C11 1.268(3) . ?
O3 C11 1.240(4) . ?
O5 C9 1.232(4) . ?
C1 C2 1.510(5) . ?
C3 C4 1.505(5) . ?
C5 C6 1.504(4) . ?
C9 C10 1.525(4) . ?
C10 C11 1.525(4) . ?

loop_
_geom_torsion_atom_site_label_1
_geom_torsion_atom_site_label_2
_geom_torsion_atom_site_label_3
_geom_torsion_atom_site_label_4
_geom_torsion
_geom_torsion_site_symmetry_1
_geom_torsion_site_symmetry_2
_geom_torsion_site_symmetry_3
_geom_torsion_site_symmetry_4
_geom_torsion_publ_flag
O1 Ru S1 C6 -98.4(16) . . . . ?
O2 Ru S1 C6 72.81(13) . . . . ?
S2 Ru S1 C6 -106.11(12) . . . . ?
S4 Ru S1 C6 161.96(12) . . . . ?
S3 Ru S1 C6 -17.74(12) . . . . ?
O1 Ru S1 C1 6.8(16) . . . . ?
O2 Ru S1 C1 177.92(13) . . . . ?
S2 Ru S1 C1 -1.00(12) . . . . ?
S4 Ru S1 C1 -92.94(12) . . . . ?
S3 Ru S1 C1 87.37(12) . . . . ?
O1 Ru S2 C2 161.09(13) . . . . ?
O2 Ru S2 C2 -172.7(15) . . . . ?
S4 Ru S2 C2 72.28(12) . . . . ?
S1 Ru S2 C2 -19.21(12) . . . . ?
S3 Ru S2 C2 -106.69(12) . . . . ?
O1 Ru S2 C3 -92.67(13) . . . . ?
O2 Ru S2 C3 -66.4(15) . . . . ?
S4 Ru S2 C3 178.51(12) . . . . ?
S1 Ru S2 C3 87.03(12) . . . . ?
S3 Ru S2 C3 -0.46(12) . . . . ?
O1 Ru S3 C4 68.59(13) . . . . ?
O2 Ru S3 C4 157.49(13) . . . . ?
S2 Ru S3 C4 -20.30(12) . . . . ?
S4 Ru S3 C4 -125.6(16) . . . . ?
S1 Ru S3 C4 -109.19(12) . . . . ?
O1 Ru S3 C5 174.29(13) . . . . ?
O2 Ru S3 C5 -96.82(13) . . . . ?
S2 Ru S3 C5 85.39(12) . . . . ?
S4 Ru S3 C5 -19.9(17) . . . . ?
S1 Ru S3 C5 -3.50(11) . . . . ?
O1 Ru S4 O4 -159.91(14) . . . . ?
O2 Ru S4 O4 111.21(14) . . . . ?
S2 Ru S4 O4 -70.99(13) . . . . ?
S1 Ru S4 O4 17.88(13) . . . . ?
S3 Ru S4 O4 34.3(17) . . . . ?
O1 Ru S4 C8 74.19(15) . . . . ?
O2 Ru S4 C8 -14.70(14) . . . . ?
S2 Ru S4 C8 163.11(13) . . . . ?
S1 Ru S4 C8 -108.02(13) . . . . ?
S3 Ru S4 C8 -91.6(17) . . . . ?
O1 Ru S4 C7 -35.79(16) . . . . ?
O2 Ru S4 C7 -124.67(16) . . . . ?
S2 Ru S4 C7 53.13(15) . . . . ?
S1 Ru S4 C7 142.00(15) . . . . ?
S3 Ru S4 C7 158.4(16) . . . . ?
O2 Ru O1 C9 -30.5(2) . . . . ?
S2 Ru O1 C9 148.4(2) . . . . ?
S4 Ru O1 C9 -119.6(2) . . . . ?
S1 Ru O1 C9 140.6(15) . . . . ?
S3 Ru O1 C9 60.1(2) . . . . ?
O1 Ru O2 C11 20.7(2) . . . . ?
S2 Ru O2 C11 -5.5(17) . . . . ?
S4 Ru O2 C11 109.6(2) . . . . ?
S1 Ru O2 C11 -158.9(2) . . . . ?
S3 Ru O2 C11 -71.4(2) . . . . ?
C6 S1 C1 C2 134.1(2) . . . . ?
Ru S1 C1 C2 26.7(3) . . . . ?
S1 C1 C2 S2 -46.3(3) . . . . ?
C3 S2 C2 C1 -67.6(3) . . . . ?
Ru S2 C2 C1 42.4(3) . . . . ?
C2 S2 C3 C4 134.8(2) . . . . ?
Ru S2 C3 C4 27.2(2) . . . . ?
S2 C3 C4 S3 -49.0(3) . . . . ?
C5 S3 C4 C3 -63.8(3) . . . . ?
Ru S3 C4 C3 44.5(3) . . . . ?
C4 S3 C5 C6 134.8(2) . . . . ?
Ru S3 C5 C6 29.9(2) . . . . ?
S3 C5 C6 S1 -49.2(3) . . . . ?
C1 S1 C6 C5 -65.9(3) . . . . ?
Ru S1 C6 C5 43.1(3) . . . . ?
Ru O1 C9 O5 -165.9(3) . . . . ?
Ru O1 C9 C10 10.4(4) . . . . ?
O5 C9 C10 C11 -152.2(3) . . . . ?
O1 C9 C10 C11 31.3(5) . . . . ?
Ru O2 C11 O3 -175.6(2) . . . . ?
Ru O2 C11 C10 7.4(4) . . . . ?
C9 C10 C11 O3 141.5(3) . . . . ?
C9 C10 C11 O2 -41.4(5) . . . . ?
